data_1525166
loop_
_publ_author_name
'Ross, J.W.'
'Walley, S.P.'

_publ_section_title
;
 Mixed valency in Eu (Ni1-x Cux)5
;
_journal_name_full 'Institute of Physics, Conference Series'
_journal_page_first 155
_journal_page_last 160
_journal_volume 37
_journal_year 1978
_chemical_formula_sum 'Eu Ni5'
_space_group_IT_number 191
_symmetry_space_group_name_Hall '-P 6 2'
_symmetry_space_group_name_H-M 'P 6/m m m'
_cell_angle_alpha 90
_cell_angle_beta 90
_cell_angle_gamma 120
_cell_formula_units_Z 1
_cell_length_a 4.92
_cell_length_b 4.92
_cell_length_c 3.931
_cell_volume 82.407
_citation_journal_id_ASTM INPCS8
_cod_data_source_file Ross_INPCS8_1978_1870.cif
_cod_data_source_block Eu1Ni5
_cod_original_cell_volume 82.40696
_cod_original_formula_sum 'Eu1 Ni5'
_cod_database_code 1525166

loop_
_symmetry_equiv_pos_as_xyz
x,y,z
x-y,x,z
-y,x-y,z
-x,-y,z
-x+y,-x,z
y,-x+y,z
-y,-x,-z
x-y,-y,-z
x,x-y,-z
y,x,-z
-x+y,y,-z
-x,-x+y,-z
-x,-y,-z
-x+y,-x,-z
y,-x+y,-z
x,y,-z
x-y,x,-z
-y,x-y,-z
y,x,z
-x+y,y,z
-x,-x+y,z
-y,-x,z
x-y,-y,z
x,x-y,z

loop_
_atom_site_label
_atom_site_type_symbol
_atom_site_fract_x
_atom_site_fract_y
_atom_site_fract_z
_atom_site_occupancy
_atom_site_U_iso_or_equiv
Ni1 Ni 0.3333 0.6667 0 1 0.0
Eu1 Eu 0 0 0 1 0.0
Ni2 Ni 0.5 0 0.5 1 0.0
